data_4331051
loop_
_publ_author_name
'Nathan D. Schley'
'St\'ephanie Halbert'
'Christophe Raynaud'
'Odile Eisenstein'
'Robert H. Crabtree'

_publ_contact_author_address
;    Department of Chemistry
     Yale University
     225 Prospect St
     PO Box 208107
     New Haven, CT 06520-8107
     USA
;
_publ_contact_author_email robert.crabtree@yale.edu
_publ_contact_author_fax '+203 432 6144'
_publ_contact_author_name 'Dr. Robert H Crabtree'
_publ_contact_author_phone '+203 432 3925'
_publ_section_title
;
 Symmetrical Hydrogen Bonds in Iridium(III) Alkoxides with Relevance to
 Outer Sphere Hydrogen Transfer
;
_journal_name_full 'Inorganic Chemistry'
_journal_page_first 12313
_journal_page_last 12323
_journal_paper_doi 10.1021/ic301601c
_journal_volume 51
_journal_year 2012
_chemical_formula_moiety 'Ir C20 H29 N O3 P F6'
_chemical_formula_sum 'C20 H29 F6 Ir N O3 P'
_chemical_formula_weight 668.64
_space_group_IT_number 14
_symmetry_cell_setting monoclinic
_symmetry_Int_Tables_number 14
_symmetry_space_group_name_Hall '-P 2ybc'
_symmetry_space_group_name_H-M 'P 1 21/c 1'
_atom_sites_solution_hydrogens geom
_atom_sites_solution_primary direct
_atom_sites_solution_secondary difmap
_cell_angle_alpha 90.0000
_cell_angle_beta 98.978(4)
_cell_angle_gamma 90.0000
_cell_formula_units_Z 4
_cell_length_a 7.9352(15)
_cell_length_b 18.617(4)
_cell_length_c 16.983(3)
_cell_measurement_reflns_used 14476
_cell_measurement_temperature 223
_cell_measurement_theta_max 25.75
_cell_measurement_theta_min 3.04
_cell_volume 2478.2(8)
_computing_cell_refinement PROCESS-AUTO
_computing_data_collection PROCESS-AUTO
_computing_data_reduction CrystalClear
_computing_molecular_graphics 'CrystalStructure 4.0'
_computing_publication_material 'CrystalStructure 4.0 (Rigaku, 2010)'
_computing_structure_refinement 'SHELXL97 (Sheldrick, 1997)'
_computing_structure_solution 'SIR92 (Altomare, et al., 1994)'
_diffrn_ambient_temperature 223
_diffrn_detector_area_resol_mean 6.849
_diffrn_measured_fraction_theta_full 0.990
_diffrn_measured_fraction_theta_max 0.990
_diffrn_measurement_device_type SCX-MINI
_diffrn_measurement_method \w
_diffrn_radiation_type 'Mo K\a'
_diffrn_radiation_wavelength 0.71075
_diffrn_reflns_av_R_equivalents 0.0657
_diffrn_reflns_limit_h_max 9
_diffrn_reflns_limit_h_min -9
_diffrn_reflns_limit_k_max 22
_diffrn_reflns_limit_k_min -22
_diffrn_reflns_limit_l_max 20
_diffrn_reflns_limit_l_min -20
_diffrn_reflns_number 20099
_diffrn_reflns_theta_full 25.68
_diffrn_reflns_theta_max 25.68
_diffrn_standards_number 0
_exptl_absorpt_coefficient_mu 5.532
_exptl_absorpt_correction_T_max 0.801
_exptl_absorpt_correction_T_min 0.537
_exptl_absorpt_correction_type multi-scan
_exptl_absorpt_process_details 'Jacobson, R. (1998) Private communication'
_exptl_crystal_colour Colorless
_exptl_crystal_density_diffrn 1.792
_exptl_crystal_description Prism
_exptl_crystal_F_000 1304.00
_exptl_crystal_size_max 0.11
_exptl_crystal_size_mid 0.08
_exptl_crystal_size_min 0.04
_refine_diff_density_max 0.650
_refine_diff_density_min -0.610
_refine_ls_extinction_method none
_refine_ls_goodness_of_fit_ref 1.125
_refine_ls_hydrogen_treatment constr
_refine_ls_number_parameters 298
_refine_ls_number_reflns 4676
_refine_ls_number_restraints 0
_refine_ls_R_factor_gt 0.0467
_refine_ls_shift/su_max 0.001
_refine_ls_structure_factor_coef Fsqd
_refine_ls_weighting_details 'w = 1/[\s^2^(Fo^2^)+(0.0238P)^2^+2.7848P] where P=(Fo^2^+2Fc^2^)/3'
_refine_ls_weighting_scheme calc
_refine_ls_wR_factor_ref 0.0791
_reflns_number_gt 3717
_reflns_number_total 4821
_reflns_threshold_expression F^2^>2.0\s(F^2^)
_cod_data_source_file ic301601c_si_002_6.cif
_cod_data_source_block 4
_cod_original_formula_sum 'Ir C20 H29 N O3 P F6'
_cod_database_code 4331051

loop_
_symmetry_equiv_pos_site_id
_symmetry_equiv_pos_as_xyz
1 +X,+Y,+Z
2 -X,1/2+Y,1/2-Z
3 -X,-Y,-Z
4 +X,1/2-Y,1/2+Z

loop_
_atom_site_label
_atom_site_type_symbol
_atom_site_fract_x
_atom_site_fract_y
_atom_site_fract_z
_atom_site_U_iso_or_equiv
_atom_site_adp_type
_atom_site_occupancy
_atom_site_symmetry_multiplicity
_atom_site_calc_flag
_atom_site_refinement_flags
Ir(1) Ir 0.20587(3) 0.081958(13) 0.753729(14) 0.03275(9) Uani 1.00 4 d .
P(1) P -0.0398(3) 0.28783(11) 0.53393(12) 0.0549(6) Uani 1.00 4 d .
F(1) F -0.0342(10) 0.3653(3) 0.4991(4) 0.128(3) Uani 1.00 4 d .
F(2) F 0.0978(7) 0.2604(3) 0.4823(3) 0.0999(18) Uani 1.00 4 d .
F(3) F 0.1023(10) 0.3071(4) 0.6046(4) 0.153(3) Uani 1.00 4 d .
F(4) F -0.0442(7) 0.2082(3) 0.5701(3) 0.0903(17) Uani 1.00 4 d .
F(5) F -0.1846(8) 0.3116(3) 0.5822(4) 0.109(2) Uani 1.00 4 d .
F(6) F -0.1835(8) 0.2635(3) 0.4630(4) 0.123(2) Uani 1.00 4 d .
O(1) O 0.3928(6) 0.0033(2) 0.7359(3) 0.0444(11) Uani 1.00 4 d .
O(2) O 0.2951(7) 0.1409(3) 0.6618(3) 0.0635(15) Uani 1.00 4 d .
O(3) O 0.5286(7) 0.0768(3) 0.6451(3) 0.0649(15) Uani 1.00 4 d .
N(1) N 0.0769(7) 0.0154(3) 0.6630(3) 0.0363(13) Uani 1.00 4 d .
C(1) C -0.0777(9) 0.0311(4) 0.6214(4) 0.0475(19) Uani 1.00 4 d .
C(2) C -0.1646(10) -0.0145(4) 0.5669(4) 0.054(2) Uani 1.00 4 d .
C(3) C -0.0901(11) -0.0786(5) 0.5530(5) 0.066(2) Uani 1.00 4 d .
C(4) C 0.0700(11) -0.0961(4) 0.5935(5) 0.059(2) Uani 1.00 4 d .
C(5) C 0.1544(10) -0.0481(4) 0.6492(4) 0.0420(17) Uani 1.00 4 d .
C(6) C 0.3247(10) -0.0630(4) 0.6999(5) 0.0481(19) Uani 1.00 4 d .
C(7) C 0.4523(11) -0.0918(4) 0.6487(5) 0.076(3) Uani 1.00 4 d .
C(8) C 0.3014(13) -0.1153(4) 0.7660(5) 0.081(3) Uani 1.00 4 d .
C(9) C 0.1991(10) 0.0632(4) 0.8806(4) 0.0446(18) Uani 1.00 4 d .
C(10) C 0.0309(9) 0.0721(4) 0.8407(4) 0.0410(17) Uani 1.00 4 d .
C(11) C 0.0167(9) 0.1425(4) 0.8033(4) 0.0394(17) Uani 1.00 4 d .
C(12) C 0.1797(10) 0.1775(4) 0.8237(4) 0.0452(19) Uani 1.00 4 d .
C(13) C 0.2951(10) 0.1290(4) 0.8687(4) 0.0480(19) Uani 1.00 4 d .
C(14) C 0.2734(12) 0.0028(4) 0.9322(5) 0.075(3) Uani 1.00 4 d .
C(15) C -0.1115(11) 0.0202(4) 0.8387(5) 0.067(2) Uani 1.00 4 d .
C(16) C -0.1446(10) 0.1762(5) 0.7638(4) 0.065(2) Uani 1.00 4 d .
C(17) C 0.2189(12) 0.2529(4) 0.8011(5) 0.074(3) Uani 1.00 4 d .
C(18) C 0.4752(10) 0.1441(5) 0.9069(5) 0.085(3) Uani 1.00 4 d .
C(19) C 0.4316(9) 0.1320(4) 0.6284(4) 0.0479(19) Uani 1.00 4 d .
C(20) C 0.4797(10) 0.1860(5) 0.5707(5) 0.066(2) Uani 1.00 4 d .
H(1) H -0.1277 0.0755 0.6304 0.057 Uiso 1.00 4 calc R
H(2) H -0.2730 -0.0022 0.5395 0.065 Uiso 1.00 4 calc R
H(3) H -0.1479 -0.1110 0.5157 0.080 Uiso 1.00 4 calc R
H(4) H 0.1213 -0.1400 0.5836 0.071 Uiso 1.00 4 calc R
H(7A) H 0.5645 -0.0949 0.6808 0.091 Uiso 1.00 4 calc R
H(7B) H 0.4568 -0.0595 0.6042 0.091 Uiso 1.00 4 calc R
H(7C) H 0.4167 -0.1391 0.6287 0.091 Uiso 1.00 4 calc R
H(8A) H 0.2265 -0.0943 0.7997 0.097 Uiso 1.00 4 calc R
H(8B) H 0.4113 -0.1256 0.7977 0.097 Uiso 1.00 4 calc R
H(8C) H 0.2515 -0.1596 0.7428 0.097 Uiso 1.00 4 calc R
H(14A) H 0.2843 0.0169 0.9877 0.090 Uiso 1.00 4 calc R
H(14B) H 0.3851 -0.0092 0.9194 0.090 Uiso 1.00 4 calc R
H(14C) H 0.1993 -0.0388 0.9229 0.090 Uiso 1.00 4 calc R
H(15A) H -0.1860 0.0355 0.8757 0.080 Uiso 1.00 4 calc R
H(15B) H -0.0660 -0.0270 0.8539 0.080 Uiso 1.00 4 calc R
H(15C) H -0.1757 0.0182 0.7852 0.080 Uiso 1.00 4 calc R
H(16A) H -0.2199 0.1394 0.7377 0.078 Uiso 1.00 4 calc R
H(16B) H -0.1192 0.2108 0.7245 0.078 Uiso 1.00 4 calc R
H(16C) H -0.1998 0.2005 0.8034 0.078 Uiso 1.00 4 calc R
H(17A) H 0.3349 0.2552 0.7897 0.089 Uiso 1.00 4 calc R
H(17B) H 0.2070 0.2851 0.8448 0.089 Uiso 1.00 4 calc R
H(17C) H 0.1402 0.2671 0.7541 0.089 Uiso 1.00 4 calc R
H(18A) H 0.4769 0.1566 0.9625 0.102 Uiso 1.00 4 calc R
H(18B) H 0.5202 0.1838 0.8795 0.102 Uiso 1.00 4 calc R
H(18C) H 0.5448 0.1018 0.9034 0.102 Uiso 1.00 4 calc R
H(20A) H 0.5001 0.1618 0.5225 0.079 Uiso 1.00 4 calc R
H(20B) H 0.5825 0.2110 0.5945 0.079 Uiso 1.00 4 calc R
H(20C) H 0.3877 0.2204 0.5577 0.079 Uiso 1.00 4 calc R
H(1A) H 0.4408 0.0259 0.7035 0.053 Uiso 1.00 4 calc R

loop_
_atom_site_aniso_label
_atom_site_aniso_U_11
_atom_site_aniso_U_22
_atom_site_aniso_U_33
_atom_site_aniso_U_12
_atom_site_aniso_U_13
_atom_site_aniso_U_23
Ir(1) 0.03722(16) 0.03061(14) 0.03109(14) 0.00022(14) 0.00739(10) -0.00193(13)
P(1) 0.0778(16) 0.0492(13) 0.0410(12) 0.0166(11) 0.0194(11) 0.0081(9)
F(1) 0.224(7) 0.055(3) 0.129(5) 0.031(4) 0.109(5) 0.038(3)
F(2) 0.118(4) 0.096(4) 0.103(4) 0.029(4) 0.069(4) 0.018(3)
F(3) 0.178(7) 0.155(6) 0.106(5) -0.057(5) -0.039(5) -0.021(5)
F(4) 0.135(5) 0.056(3) 0.087(4) 0.026(3) 0.042(3) 0.026(3)
F(5) 0.154(6) 0.071(4) 0.125(5) 0.030(4) 0.093(4) 0.007(3)
F(6) 0.130(5) 0.129(5) 0.094(4) 0.041(4) -0.037(4) -0.014(4)
O(1) 0.041(3) 0.035(3) 0.057(3) 0.009(2) 0.009(2) -0.002(2)
O(2) 0.077(4) 0.061(4) 0.056(3) -0.002(3) 0.021(3) -0.001(3)
O(3) 0.048(3) 0.055(4) 0.097(4) 0.010(3) 0.029(3) 0.009(3)
N(1) 0.039(3) 0.034(3) 0.040(3) -0.007(3) 0.015(3) -0.005(2)
C(1) 0.037(4) 0.062(5) 0.046(4) -0.001(4) 0.015(4) -0.007(4)
C(2) 0.041(5) 0.067(6) 0.054(5) -0.012(4) 0.008(4) -0.016(4)
C(3) 0.066(6) 0.080(7) 0.056(5) -0.027(5) 0.017(5) -0.025(5)
C(4) 0.076(6) 0.042(5) 0.063(5) -0.010(4) 0.025(5) -0.022(4)
C(5) 0.057(5) 0.033(4) 0.040(4) -0.008(4) 0.020(4) -0.000(3)
C(6) 0.051(5) 0.037(4) 0.058(5) 0.005(3) 0.017(4) -0.002(3)
C(7) 0.064(6) 0.064(6) 0.106(7) 0.021(5) 0.033(5) -0.019(5)
C(8) 0.117(8) 0.042(5) 0.082(7) -0.003(5) 0.012(6) 0.016(4)
C(9) 0.052(5) 0.054(5) 0.027(4) 0.004(4) 0.004(3) -0.003(3)
C(10) 0.046(4) 0.049(5) 0.033(4) -0.011(4) 0.018(3) -0.005(3)
C(11) 0.046(4) 0.047(4) 0.027(4) 0.009(4) 0.011(3) -0.010(3)
C(12) 0.071(6) 0.037(4) 0.032(4) -0.005(4) 0.020(4) -0.012(3)
C(13) 0.054(5) 0.060(5) 0.030(4) -0.005(4) 0.005(4) -0.017(3)
C(14) 0.103(8) 0.073(6) 0.046(5) 0.019(5) 0.005(5) 0.017(4)
C(15) 0.072(6) 0.064(6) 0.068(6) -0.023(5) 0.026(5) -0.010(4)
C(16) 0.067(6) 0.083(6) 0.043(5) 0.029(5) 0.007(4) 0.003(4)
C(17) 0.119(8) 0.044(5) 0.068(6) -0.015(5) 0.042(5) -0.017(4)
C(18) 0.059(6) 0.124(9) 0.069(6) -0.024(6) 0.001(5) -0.038(6)
C(19) 0.039(4) 0.057(5) 0.051(5) -0.006(4) 0.017(4) 0.003(4)
C(20) 0.052(5) 0.082(6) 0.069(6) -0.006(5) 0.024(4) 0.020(5)

loop_
_atom_type_symbol
_atom_type_description
_atom_type_scat_dispersion_real
_atom_type_scat_dispersion_imag
_atom_type_scat_source
Ir Ir -1.444 7.990
;
International Tables for Crystallography
(1992, Vol. C, Tables 4.2.6.8 and 6.1.1.4)
;
C C 0.003 0.002
;
International Tables for Crystallography
(1992, Vol. C, Tables 4.2.6.8 and 6.1.1.4)
;
H H 0.000 0.000
;
International Tables for Crystallography
(1992, Vol. C, Table 6.1.1.4)
;
N N 0.006 0.003
;
International Tables for Crystallography
(1992, Vol. C, Tables 4.2.6.8 and 6.1.1.4)
;
O O 0.011 0.006
;
International Tables for Crystallography
(1992, Vol. C, Tables 4.2.6.8 and 6.1.1.4)
;
P P 0.102 0.094
;
International Tables for Crystallography
(1992, Vol. C, Tables 4.2.6.8 and 6.1.1.4)
;
F F 0.017 0.010
;
International Tables for Crystallography
(1992, Vol. C, Tables 4.2.6.8 and 6.1.1.4)
;

loop_
_geom_angle_atom_site_label_1
_geom_angle_atom_site_label_2
_geom_angle_atom_site_label_3
_geom_angle
_geom_angle_publ_flag
O(1) Ir(1) O(2) 86.06(20) yes
O(1) Ir(1) N(1) 76.29(19) yes
O(1) Ir(1) C(9) 98.9(2) yes
O(1) Ir(1) C(10) 124.4(2) yes
O(1) Ir(1) C(11) 162.9(2) yes
O(1) Ir(1) C(12) 140.1(2) yes
O(1) Ir(1) C(13) 105.6(2) yes
O(2) Ir(1) N(1) 86.9(2) yes
O(2) Ir(1) C(9) 150.4(2) yes
O(2) Ir(1) C(10) 149.5(2) yes
O(2) Ir(1) C(11) 110.5(2) yes
O(2) Ir(1) C(12) 92.9(2) yes
O(2) Ir(1) C(13) 110.9(2) yes
N(1) Ir(1) C(9) 122.7(2) yes
N(1) Ir(1) C(10) 99.0(2) yes
N(1) Ir(1) C(11) 107.7(2) yes
N(1) Ir(1) C(12) 143.5(2) yes
N(1) Ir(1) C(13) 162.1(3) yes
C(9) Ir(1) C(10) 37.5(3) yes
C(9) Ir(1) C(11) 64.7(3) yes
C(9) Ir(1) C(12) 64.7(3) yes
C(9) Ir(1) C(13) 39.6(3) yes
C(10) Ir(1) C(11) 39.1(2) yes
C(10) Ir(1) C(12) 64.7(3) yes
C(10) Ir(1) C(13) 64.9(3) yes
C(11) Ir(1) C(12) 39.0(3) yes
C(11) Ir(1) C(13) 65.4(3) yes
C(12) Ir(1) C(13) 38.4(3) yes
F(1) P(1) F(2) 91.5(4) yes
F(1) P(1) F(3) 91.1(4) yes
F(1) P(1) F(4) 179.6(3) yes
F(1) P(1) F(5) 90.2(4) yes
F(1) P(1) F(6) 92.1(3) yes
F(2) P(1) F(3) 91.3(4) yes
F(2) P(1) F(4) 88.4(3) yes
F(2) P(1) F(5) 176.3(3) yes
F(2) P(1) F(6) 87.9(3) yes
F(3) P(1) F(4) 88.5(3) yes
F(3) P(1) F(5) 91.9(4) yes
F(3) P(1) F(6) 176.7(4) yes
F(4) P(1) F(5) 89.9(3) yes
F(4) P(1) F(6) 88.3(3) yes
F(5) P(1) F(6) 88.8(3) yes
Ir(1) O(1) C(6) 115.0(4) yes
Ir(1) O(2) C(19) 130.4(5) yes
Ir(1) N(1) C(1) 123.6(5) yes
Ir(1) N(1) C(5) 116.8(4) yes
C(1) N(1) C(5) 119.5(6) yes
N(1) C(1) C(2) 123.0(7) yes
C(1) C(2) C(3) 118.3(7) yes
C(2) C(3) C(4) 120.4(7) yes
C(3) C(4) C(5) 119.5(7) yes
N(1) C(5) C(4) 119.2(6) yes
N(1) C(5) C(6) 116.5(6) yes
C(4) C(5) C(6) 124.1(6) yes
O(1) C(6) C(5) 109.1(5) yes
O(1) C(6) C(7) 107.6(6) yes
O(1) C(6) C(8) 108.4(6) yes
C(5) C(6) C(7) 110.7(6) yes
C(5) C(6) C(8) 109.7(7) yes
C(7) C(6) C(8) 111.3(6) yes
Ir(1) C(9) C(10) 71.0(4) yes
Ir(1) C(9) C(13) 68.9(4) yes
Ir(1) C(9) C(14) 129.0(5) yes
C(10) C(9) C(13) 107.9(6) yes
C(10) C(9) C(14) 129.0(7) yes
C(13) C(9) C(14) 122.9(6) yes
Ir(1) C(10) C(9) 71.4(4) yes
Ir(1) C(10) C(11) 69.1(4) yes
Ir(1) C(10) C(15) 127.0(5) yes
C(9) C(10) C(11) 108.6(6) yes
C(9) C(10) C(15) 126.6(6) yes
C(11) C(10) C(15) 124.8(6) yes
Ir(1) C(11) C(10) 71.7(4) yes
Ir(1) C(11) C(12) 71.1(4) yes
Ir(1) C(11) C(16) 130.4(5) yes
C(10) C(11) C(12) 107.2(6) yes
C(10) C(11) C(16) 125.5(6) yes
C(12) C(11) C(16) 126.5(6) yes
Ir(1) C(12) C(11) 69.9(4) yes
Ir(1) C(12) C(13) 70.4(4) yes
Ir(1) C(12) C(17) 125.8(5) yes
C(11) C(12) C(13) 108.7(6) yes
C(11) C(12) C(17) 125.1(6) yes
C(13) C(12) C(17) 126.2(7) yes
Ir(1) C(13) C(9) 71.5(4) yes
Ir(1) C(13) C(12) 71.2(4) yes
Ir(1) C(13) C(18) 128.6(6) yes
C(9) C(13) C(12) 107.4(6) yes
C(9) C(13) C(18) 125.1(7) yes
C(12) C(13) C(18) 127.0(7) yes
O(2) C(19) O(3) 120.8(7) yes
O(2) C(19) C(20) 120.8(7) yes
O(3) C(19) C(20) 118.4(7) yes
Ir(1) O(1) H(1A) 98.411 yes
C(6) O(1) H(1A) 109.461 yes
N(1) C(1) H(1) 118.487 yes
C(2) C(1) H(1) 118.492 yes
C(1) C(2) H(2) 120.848 yes
C(3) C(2) H(2) 120.841 yes
C(2) C(3) H(3) 119.802 yes
C(4) C(3) H(3) 119.804 yes
C(3) C(4) H(4) 120.244 yes
C(5) C(4) H(4) 120.246 yes
C(6) C(7) H(7A) 109.470 yes
C(6) C(7) H(7B) 109.465 yes
C(6) C(7) H(7C) 109.472 yes
H(7A) C(7) H(7B) 109.467 yes
H(7A) C(7) H(7C) 109.481 yes
H(7B) C(7) H(7C) 109.472 yes
C(6) C(8) H(8A) 109.475 yes
C(6) C(8) H(8B) 109.478 yes
C(6) C(8) H(8C) 109.473 yes
H(8A) C(8) H(8B) 109.464 yes
H(8A) C(8) H(8C) 109.475 yes
H(8B) C(8) H(8C) 109.463 yes
C(9) C(14) H(14A) 109.470 yes
C(9) C(14) H(14B) 109.478 yes
C(9) C(14) H(14C) 109.479 yes
H(14A) C(14) H(14B) 109.474 yes
H(14A) C(14) H(14C) 109.464 yes
H(14B) C(14) H(14C) 109.463 yes
C(10) C(15) H(15A) 109.473 yes
C(10) C(15) H(15B) 109.464 yes
C(10) C(15) H(15C) 109.480 yes
H(15A) C(15) H(15B) 109.468 yes
H(15A) C(15) H(15C) 109.471 yes
H(15B) C(15) H(15C) 109.471 yes
C(11) C(16) H(16A) 109.466 yes
C(11) C(16) H(16B) 109.478 yes
C(11) C(16) H(16C) 109.471 yes
H(16A) C(16) H(16B) 109.475 yes
H(16A) C(16) H(16C) 109.468 yes
H(16B) C(16) H(16C) 109.470 yes
C(12) C(17) H(17A) 109.467 yes
C(12) C(17) H(17B) 109.466 yes
C(12) C(17) H(17C) 109.472 yes
H(17A) C(17) H(17B) 109.469 yes
H(17A) C(17) H(17C) 109.479 yes
H(17B) C(17) H(17C) 109.475 yes
C(13) C(18) H(18A) 109.475 yes
C(13) C(18) H(18B) 109.474 yes
C(13) C(18) H(18C) 109.476 yes
H(18A) C(18) H(18B) 109.463 yes
H(18A) C(18) H(18C) 109.467 yes
H(18B) C(18) H(18C) 109.473 yes
C(19) C(20) H(20A) 109.470 yes
C(19) C(20) H(20B) 109.473 yes
C(19) C(20) H(20C) 109.481 yes
H(20A) C(20) H(20B) 109.464 yes
H(20A) C(20) H(20C) 109.459 yes
H(20B) C(20) H(20C) 109.481 yes

loop_
_geom_bond_atom_site_label_1
_geom_bond_atom_site_label_2
_geom_bond_distance
_geom_bond_publ_flag
Ir(1) O(1) 2.140(5) yes
Ir(1) O(2) 2.119(6) yes
Ir(1) N(1) 2.113(5) yes
Ir(1) C(9) 2.192(7) yes
Ir(1) C(10) 2.186(7) yes
Ir(1) C(11) 2.151(7) yes
Ir(1) C(12) 2.168(7) yes
Ir(1) C(13) 2.156(7) yes
P(1) F(1) 1.562(6) yes
P(1) F(2) 1.588(6) yes
P(1) F(3) 1.554(7) yes
P(1) F(4) 1.606(5) yes
P(1) F(5) 1.576(7) yes
P(1) F(6) 1.591(6) yes
O(1) C(6) 1.445(8) yes
O(2) C(19) 1.309(10) yes
O(3) C(19) 1.289(9) yes
N(1) C(1) 1.348(8) yes
N(1) C(5) 1.370(9) yes
C(1) C(2) 1.361(10) yes
C(2) C(3) 1.369(12) yes
C(3) C(4) 1.386(12) yes
C(4) C(5) 1.394(10) yes
C(5) C(6) 1.510(10) yes
C(6) C(7) 1.530(12) yes
C(6) C(8) 1.519(11) yes
C(9) C(10) 1.409(10) yes
C(9) C(13) 1.472(11) yes
C(9) C(14) 1.490(10) yes
C(10) C(11) 1.454(9) yes
C(10) C(15) 1.484(11) yes
C(11) C(12) 1.442(10) yes
C(11) C(16) 1.488(10) yes
C(12) C(13) 1.421(10) yes
C(12) C(17) 1.501(10) yes
C(13) C(18) 1.501(11) yes
C(19) C(20) 1.495(11) yes
O(1) H(1A) 0.830 yes
C(1) H(1) 0.940 yes
C(2) H(2) 0.940 yes
C(3) H(3) 0.940 yes
C(4) H(4) 0.940 yes
C(7) H(7A) 0.970 yes
C(7) H(7B) 0.970 yes
C(7) H(7C) 0.970 yes
C(8) H(8A) 0.970 yes
C(8) H(8B) 0.970 yes
C(8) H(8C) 0.970 yes
C(14) H(14A) 0.970 yes
C(14) H(14B) 0.970 yes
C(14) H(14C) 0.970 yes
C(15) H(15A) 0.970 yes
C(15) H(15B) 0.970 yes
C(15) H(15C) 0.970 yes
C(16) H(16A) 0.970 yes
C(16) H(16B) 0.970 yes
C(16) H(16C) 0.970 yes
C(17) H(17A) 0.970 yes
C(17) H(17B) 0.970 yes
C(17) H(17C) 0.970 yes
C(18) H(18A) 0.970 yes
C(18) H(18B) 0.970 yes
C(18) H(18C) 0.970 yes
C(20) H(20A) 0.970 yes
C(20) H(20B) 0.970 yes
C(20) H(20C) 0.970 yes

loop_
_geom_contact_atom_site_label_1
_geom_contact_atom_site_label_2
_geom_contact_distance
_geom_contact_publ_flag
_geom_contact_site_symmetry_2
Ir(1) O(3) 3.383(6) yes .
O(1) O(3) 2.435(8) yes .
O(1) C(19) 3.056(9) yes .
O(2) C(1) 3.574(9) yes .
O(2) C(17) 3.279(10) yes .
O(3) C(6) 3.275(9) yes .
O(3) C(7) 3.198(10) yes .
N(1) C(3) 2.745(10) yes .
N(1) C(8) 3.345(10) yes .
N(1) C(15) 3.542(10) yes .
C(1) C(4) 2.715(11) yes .
C(2) C(5) 2.765(10) yes .
C(4) C(7) 3.034(12) yes .
C(4) C(8) 3.225(11) yes .
C(14) C(15) 3.232(12) yes .
C(14) C(18) 3.145(13) yes .
C(15) C(16) 3.166(11) yes .
C(16) C(17) 3.192(12) yes .
C(17) C(18) 3.213(12) yes .
F(1) C(9) 3.227(10) yes 4_554
F(1) C(10) 3.050(9) yes 4_554
F(1) C(11) 3.416(9) yes 4_554
F(1) C(14) 3.494(11) yes 2_556
F(1) C(15) 3.439(10) yes 4_554
F(2) C(3) 3.435(11) yes 3_556
F(2) C(4) 3.500(9) yes 3_556
F(2) C(11) 3.508(8) yes 4_554
F(2) C(12) 3.091(9) yes 4_554
F(2) C(13) 3.370(9) yes 4_554
F(2) C(17) 3.373(11) yes 4_554
F(2) C(20) 3.455(9) yes .
F(3) O(2) 3.520(9) yes .
F(3) C(17) 3.471(10) yes .
F(4) O(2) 3.153(7) yes .
F(4) C(1) 3.433(9) yes .
F(4) C(3) 3.468(10) yes 3_556
F(4) C(4) 3.456(9) yes 3_556
F(4) C(16) 3.554(9) yes .
F(5) C(8) 3.179(11) yes 2_556
F(5) C(20) 3.527(10) yes 1_455
F(6) C(4) 3.422(10) yes 3_556
F(6) C(18) 3.224(11) yes 4_454
O(2) F(3) 3.520(9) yes .
O(2) F(4) 3.153(7) yes .
O(3) C(1) 3.323(9) yes 1_655
O(3) C(2) 3.404(10) yes 1_655
O(3) C(16) 3.548(9) yes 1_655
C(1) F(4) 3.433(9) yes .
C(1) O(3) 3.323(9) yes 1_455
C(1) C(3) 3.544(12) yes 3_556
C(2) O(3) 3.404(10) yes 1_455
C(2) C(3) 3.539(12) yes 3_556
C(2) C(4) 3.587(11) yes 3_556
C(3) F(2) 3.435(11) yes 3_556
C(3) F(4) 3.468(10) yes 3_556
C(3) C(1) 3.544(12) yes 3_556
C(3) C(2) 3.539(12) yes 3_556
C(4) F(2) 3.500(9) yes 3_556
C(4) F(4) 3.456(9) yes 3_556
C(4) F(6) 3.422(10) yes 3_556
C(4) C(2) 3.587(11) yes 3_556
C(8) F(5) 3.179(11) yes 2_546
C(9) F(1) 3.227(10) yes 4_555
C(10) F(1) 3.050(9) yes 4_555
C(11) F(1) 3.416(9) yes 4_555
C(11) F(2) 3.508(8) yes 4_555
C(12) F(2) 3.091(9) yes 4_555
C(13) F(2) 3.370(9) yes 4_555
C(14) F(1) 3.494(11) yes 2_546
C(15) F(1) 3.439(10) yes 4_555
C(16) F(4) 3.554(9) yes .
C(16) O(3) 3.548(9) yes 1_455
C(17) F(2) 3.373(11) yes 4_555
C(17) F(3) 3.471(10) yes .
C(18) F(6) 3.224(11) yes 4_655
C(20) F(2) 3.455(9) yes .
C(20) F(5) 3.527(10) yes 1_655
Ir(1) H(1) 3.1105 yes .
Ir(1) H(8A) 3.3701 yes .
Ir(1) H(14B) 3.4013 yes .
Ir(1) H(15B) 3.5789 yes .
Ir(1) H(15C) 3.3719 yes .
Ir(1) H(16A) 3.5136 yes .
Ir(1) H(16B) 3.5003 yes .
Ir(1) H(17A) 3.4099 yes .
Ir(1) H(17C) 3.4860 yes .
Ir(1) H(18B) 3.5664 yes .
Ir(1) H(18C) 3.4202 yes .
O(1) H(7A) 2.5440 yes .
O(1) H(7B) 2.6413 yes .
O(1) H(7C) 3.2369 yes .
O(1) H(8A) 2.5809 yes .
O(1) H(8B) 2.6133 yes .
O(1) H(8C) 3.2409 yes .
O(1) H(14B) 3.1357 yes .
O(1) H(18C) 3.4411 yes .
O(2) H(1) 3.5310 yes .
O(2) H(17A) 3.0218 yes .
O(2) H(17C) 3.1761 yes .
O(2) H(20A) 3.0971 yes .
O(2) H(20B) 3.0031 yes .
O(2) H(20C) 2.5020 yes .
O(2) H(1A) 2.4836 yes .
O(3) H(7A) 3.2577 yes .
O(3) H(7B) 2.6685 yes .
O(3) H(20A) 2.5964 yes .
O(3) H(20B) 2.6974 yes .
O(3) H(20C) 3.1756 yes .
O(3) H(1A) 1.6074 yes .
N(1) H(2) 3.2237 yes .
N(1) H(4) 3.2349 yes .
N(1) H(8A) 3.1798 yes .
N(1) H(15C) 3.1033 yes .
N(1) H(1A) 2.8690 yes .
C(1) H(3) 3.1956 yes .
C(1) H(15C) 3.0133 yes .
C(1) H(16A) 3.1526 yes .
C(2) H(4) 3.2379 yes .
C(3) H(1) 3.1890 yes .
C(4) H(2) 3.2438 yes .
C(4) H(7B) 3.1215 yes .
C(4) H(7C) 2.8378 yes .
C(4) H(8A) 3.5275 yes .
C(4) H(8C) 2.9594 yes .
C(5) H(1) 3.1909 yes .
C(5) H(3) 3.2502 yes .
C(5) H(7A) 3.3308 yes .
C(5) H(7B) 2.6379 yes .
C(5) H(7C) 2.7470 yes .
C(5) H(8A) 2.6720 yes .
C(5) H(8B) 3.3153 yes .
C(5) H(8C) 2.6538 yes .
C(5) H(1A) 2.6948 yes .
C(6) H(4) 2.7506 yes .
C(7) H(4) 2.8330 yes .
C(7) H(8A) 3.3501 yes .
C(7) H(8B) 2.6757 yes .
C(7) H(8C) 2.7355 yes .
C(7) H(1A) 2.3874 yes .
C(8) H(4) 3.2359 yes .
C(8) H(7A) 2.7461 yes .
C(8) H(7B) 3.3473 yes .
C(8) H(7C) 2.6707 yes .
C(8) H(14B) 3.2550 yes .
C(8) H(14C) 3.2346 yes .
C(8) H(1A) 3.1027 yes .
C(9) H(8A) 3.2593 yes .
C(9) H(15A) 3.0877 yes .
C(9) H(15B) 2.6750 yes .
C(9) H(15C) 3.2665 yes .
C(9) H(18A) 2.9768 yes .
C(9) H(18B) 3.3982 yes .
C(9) H(18C) 2.8036 yes .
C(10) H(1) 3.5962 yes .
C(10) H(8A) 3.5804 yes .
C(10) H(14A) 3.1251 yes .
C(10) H(14B) 3.2866 yes .
C(10) H(14C) 2.7237 yes .
C(10) H(16A) 2.7397 yes .
C(10) H(16B) 3.3533 yes .
C(10) H(16C) 3.0178 yes .
C(11) H(1) 3.2312 yes .
C(11) H(15A) 2.9473 yes .
C(11) H(15B) 3.3630 yes .
C(11) H(15C) 2.7640 yes .
C(11) H(17A) 3.3178 yes .
C(11) H(17B) 3.0806 yes .
C(11) H(17C) 2.7002 yes .
C(12) H(16A) 3.3542 yes .
C(12) H(16B) 2.7578 yes .
C(12) H(16C) 3.0084 yes .
C(12) H(18A) 3.0870 yes .
C(12) H(18B) 2.7225 yes .
C(12) H(18C) 3.3146 yes .
C(13) H(14A) 2.9146 yes .
C(13) H(14B) 2.7696 yes .
C(13) H(14C) 3.3763 yes .
C(13) H(17A) 2.7489 yes .
C(13) H(17B) 3.0029 yes .
C(13) H(17C) 3.3419 yes .
C(14) H(8A) 2.8637 yes .
C(14) H(8B) 3.5916 yes .
C(14) H(15B) 2.8657 yes .
C(14) H(18A) 3.2893 yes .
C(14) H(18C) 2.9331 yes .
C(15) H(8A) 3.5674 yes .
C(15) H(14C) 2.8701 yes .
C(15) H(16A) 2.8544 yes .
C(15) H(16C) 3.4621 yes .
C(16) H(1) 2.9598 yes .
C(16) H(15A) 3.2831 yes .
C(16) H(15C) 2.9801 yes .
C(16) H(17B) 3.5479 yes .
C(16) H(17C) 2.8480 yes .
C(17) H(16B) 2.9013 yes .
C(17) H(16C) 3.4693 yes .
C(17) H(18B) 2.8552 yes .
C(18) H(14A) 3.2304 yes .
C(18) H(14B) 2.9579 yes .
C(18) H(17A) 2.9640 yes .
C(18) H(17B) 3.4395 yes .
C(19) H(7B) 3.5978 yes .
C(19) H(1A) 2.3459 yes .
H(1) H(2) 2.2910 yes .
H(1) H(15C) 2.9161 yes .
H(1) H(16A) 2.3843 yes .
H(1) H(16B) 2.9780 yes .
H(2) H(3) 2.3181 yes .
H(3) H(4) 2.3265 yes .
H(4) H(7B) 3.0273 yes .
H(4) H(7C) 2.3501 yes .
H(4) H(8C) 2.7649 yes .
H(7A) H(8B) 2.5491 yes .
H(7A) H(8C) 3.0895 yes .
H(7A) H(1A) 2.5082 yes .
H(7B) H(8B) 3.5786 yes .
H(7B) H(8C) 3.5860 yes .
H(7B) H(1A) 2.3357 yes .
H(7C) H(8A) 3.5738 yes .
H(7C) H(8B) 2.8874 yes .
H(7C) H(8C) 2.5322 yes .
H(7C) H(1A) 3.3176 yes .
H(8A) H(14B) 2.7256 yes .
H(8A) H(14C) 2.3735 yes .
H(8A) H(15B) 2.9096 yes .
H(8A) H(1A) 3.3807 yes .
H(8B) H(14B) 3.0242 yes .
H(8B) H(14C) 3.3287 yes .
H(8B) H(1A) 3.2678 yes .
H(14A) H(15B) 3.4043 yes .
H(14A) H(18A) 3.0807 yes .
H(14A) H(18C) 3.1215 yes .
H(14B) H(15B) 3.5942 yes .
H(14B) H(18A) 3.2292 yes .
H(14B) H(18C) 2.4607 yes .
H(14C) H(15A) 3.3382 yes .
H(14C) H(15B) 2.2550 yes .
H(15A) H(16A) 3.0182 yes .
H(15A) H(16C) 3.3034 yes .
H(15C) H(16A) 2.4043 yes .
H(15C) H(16C) 3.4164 yes .
H(16B) H(17B) 3.3376 yes .
H(16B) H(17C) 2.2950 yes .
H(16C) H(17B) 3.5625 yes .
H(16C) H(17C) 3.1975 yes .
H(17A) H(18A) 3.4950 yes .
H(17A) H(18B) 2.3573 yes .
H(17B) H(18B) 3.1023 yes .
P(1) H(4) 3.4017 yes 3_556
P(1) H(14C) 3.5840 yes 2_556
P(1) H(20C) 3.5799 yes .
F(1) H(14A) 3.4776 yes 2_556
F(1) H(14A) 3.3751 yes 4_554
F(1) H(14C) 2.6825 yes 2_556
F(1) H(15A) 2.9108 yes 4_554
F(1) H(15B) 3.2037 yes 2_556
F(1) H(16C) 3.5939 yes 4_554
F(1) H(18C) 3.5330 yes 4_454
F(2) H(3) 2.8088 yes 3_556
F(2) H(4) 2.9473 yes 3_556
F(2) H(17B) 2.7489 yes 4_554
F(2) H(18A) 3.4451 yes 4_554
F(2) H(20C) 2.5629 yes .
F(3) H(15B) 3.1916 yes 2_556
F(3) H(16B) 3.4013 yes .
F(3) H(17A) 3.5233 yes .
F(3) H(17C) 2.6182 yes .
F(3) H(20C) 2.9879 yes .
F(4) H(1) 2.7953 yes .
F(4) H(3) 2.9016 yes 3_556
F(4) H(4) 2.8807 yes 3_556
F(4) H(16A) 3.5951 yes .
F(4) H(16B) 2.7786 yes .
F(4) H(17C) 3.4179 yes .
F(4) H(20B) 3.0552 yes 1_455
F(4) H(20C) 3.4736 yes .
F(5) H(8A) 2.7231 yes 2_556
F(5) H(8B) 3.1487 yes 2_556
F(5) H(8C) 3.1453 yes 2_556
F(5) H(14C) 2.7880 yes 2_556
F(5) H(16B) 3.0400 yes .
F(5) H(18A) 3.1614 yes 4_454
F(5) H(20B) 2.6632 yes 1_455
F(6) H(4) 2.5046 yes 3_556
F(6) H(7C) 3.2111 yes 3_556
F(6) H(16C) 2.7756 yes 4_554
F(6) H(18A) 3.0767 yes 4_454
F(6) H(18B) 2.7311 yes 4_454
F(6) H(18C) 3.3593 yes 4_454
F(6) H(20A) 3.4203 yes 1_455
F(6) H(20B) 3.2693 yes 1_455
O(1) H(15C) 3.4067 yes 1_655
O(2) H(3) 3.1092 yes 3_556
O(3) H(1) 2.7770 yes 1_655
O(3) H(2) 2.9556 yes 1_655
O(3) H(15C) 3.2582 yes 1_655
O(3) H(16A) 2.6145 yes 1_655
C(1) H(3) 3.4849 yes 3_556
C(2) H(7A) 3.4498 yes 1_455
C(2) H(7B) 3.2752 yes 1_455
C(3) H(17B) 3.2885 yes 2_546
C(4) H(2) 3.4919 yes 3_556
C(4) H(17B) 3.3969 yes 2_546
C(7) H(2) 3.4967 yes 1_655
C(7) H(17A) 3.3928 yes 2_646
C(7) H(17B) 3.5324 yes 2_646
C(7) H(20A) 3.2627 yes 3_656
C(8) H(16B) 3.5597 yes 2_546
C(14) H(14A) 3.5793 yes 3_657
C(14) H(14B) 3.4030 yes 3_657
C(14) H(15A) 3.5142 yes 3_557
C(14) H(18C) 3.5230 yes 3_657
C(15) H(14A) 3.5092 yes 3_557
C(15) H(18C) 3.4475 yes 1_455
C(16) H(8C) 3.1699 yes 2_556
C(16) H(18B) 3.5484 yes 1_455
C(16) H(20B) 3.3805 yes 1_455
C(17) H(7A) 3.3030 yes 2_656
C(17) H(7C) 3.5710 yes 2_656
C(18) H(15A) 3.4703 yes 1_655
C(18) H(16C) 3.5009 yes 1_655
C(19) H(3) 3.0812 yes 3_556
C(19) H(16A) 3.0837 yes 1_655
C(20) H(3) 3.1357 yes 3_556
C(20) H(16A) 3.5163 yes 1_655
C(20) H(18A) 3.4567 yes 4_554
H(1) F(4) 2.7953 yes .
H(1) O(3) 2.7770 yes 1_455
H(1) H(20B) 3.4042 yes 1_455
H(2) O(3) 2.9556 yes 1_455
H(2) C(4) 3.4919 yes 3_556
H(2) C(7) 3.4967 yes 1_455
H(2) H(7A) 3.3703 yes 1_455
H(2) H(7B) 2.7708 yes 1_455
H(2) H(7B) 2.8810 yes 3_556
H(2) H(20A) 3.5339 yes 1_455
H(2) H(20A) 3.5485 yes 3_556
H(3) F(2) 2.8088 yes 3_556
H(3) F(4) 2.9016 yes 3_556
H(3) O(2) 3.1092 yes 3_556
H(3) C(1) 3.4849 yes 3_556
H(3) C(19) 3.0812 yes 3_556
H(3) C(20) 3.1357 yes 3_556
H(3) H(17B) 3.1499 yes 2_546
H(3) H(20A) 2.9261 yes 3_556
H(3) H(20C) 2.9296 yes 3_556
H(4) P(1) 3.4017 yes 3_556
H(4) F(2) 2.9473 yes 3_556
H(4) F(4) 2.8807 yes 3_556
H(4) F(6) 2.5046 yes 3_556
H(4) H(16C) 3.5382 yes 2_546
H(4) H(17B) 3.3471 yes 2_546
H(7A) C(2) 3.4498 yes 1_655
H(7A) C(17) 3.3030 yes 2_646
H(7A) H(2) 3.3703 yes 1_655
H(7A) H(15C) 3.2694 yes 1_655
H(7A) H(17A) 2.9240 yes 2_646
H(7A) H(17B) 2.9508 yes 2_646
H(7A) H(17C) 3.5360 yes 2_646
H(7B) C(2) 3.2752 yes 1_655
H(7B) H(2) 2.7708 yes 1_655
H(7B) H(2) 2.8810 yes 3_556
H(7B) H(20A) 2.9340 yes 3_656
H(7C) F(6) 3.2111 yes 3_556
H(7C) C(17) 3.5710 yes 2_646
H(7C) H(17A) 2.9713 yes 2_646
H(7C) H(17B) 3.2697 yes 2_646
H(7C) H(18B) 3.3417 yes 2_646
H(7C) H(20A) 2.7830 yes 3_656
H(8A) F(5) 2.7231 yes 2_546
H(8B) F(5) 3.1487 yes 2_546
H(8B) H(17A) 3.4814 yes 2_646
H(8B) H(20B) 3.5481 yes 2_646
H(8C) F(5) 3.1453 yes 2_546
H(8C) C(16) 3.1699 yes 2_546
H(8C) H(16B) 2.7239 yes 2_546
H(8C) H(16C) 2.7335 yes 2_546
H(8C) H(17C) 3.4027 yes 2_546
H(14A) F(1) 3.4776 yes 2_546
H(14A) F(1) 3.3751 yes 4_555
H(14A) C(14) 3.5793 yes 3_657
H(14A) C(15) 3.5092 yes 3_557
H(14A) H(14A) 3.4410 yes 3_657
H(14A) H(14B) 2.8461 yes 3_657
H(14A) H(15A) 2.7407 yes 3_557
H(14A) H(15B) 3.4251 yes 3_557
H(14A) H(18C) 3.0593 yes 3_657
H(14B) C(14) 3.4030 yes 3_657
H(14B) H(14A) 2.8461 yes 3_657
H(14B) H(14B) 3.0626 yes 3_657
H(14B) H(18A) 3.4748 yes 3_657
H(14B) H(18C) 3.4376 yes 3_657
H(14C) P(1) 3.5840 yes 2_546
H(14C) F(1) 2.6825 yes 2_546
H(14C) F(5) 2.7880 yes 2_546
H(14C) H(15A) 3.4393 yes 3_557
H(14C) H(18C) 3.5111 yes 3_657
H(15A) F(1) 2.9108 yes 4_555
H(15A) C(14) 3.5142 yes 3_557
H(15A) C(18) 3.4703 yes 1_455
H(15A) H(14A) 2.7407 yes 3_557
H(15A) H(14C) 3.4393 yes 3_557
H(15A) H(18C) 2.5727 yes 1_455
H(15B) F(1) 3.2037 yes 2_546
H(15B) F(3) 3.1916 yes 2_546
H(15B) H(14A) 3.4251 yes 3_557
H(15C) O(1) 3.4067 yes 1_455
H(15C) O(3) 3.2582 yes 1_455
H(15C) H(7A) 3.2694 yes 1_455
H(15C) H(18C) 3.5717 yes 1_455
H(15C) H(1A) 3.1446 yes 1_455
H(16A) F(4) 3.5951 yes .
H(16A) O(3) 2.6145 yes 1_455
H(16A) C(19) 3.0837 yes 1_455
H(16A) C(20) 3.5163 yes 1_455
H(16A) H(18B) 3.5059 yes 1_455
H(16A) H(20B) 2.9924 yes 1_455
H(16A) H(1A) 3.4007 yes 1_455
H(16B) F(3) 3.4013 yes .
H(16B) F(4) 2.7786 yes .
H(16B) F(5) 3.0400 yes .
H(16B) C(8) 3.5597 yes 2_556
H(16B) H(8C) 2.7239 yes 2_556
H(16B) H(20B) 2.9741 yes 1_455
H(16C) F(1) 3.5939 yes 4_555
H(16C) F(6) 2.7756 yes 4_555
H(16C) C(18) 3.5009 yes 1_455
H(16C) H(4) 3.5382 yes 2_556
H(16C) H(8C) 2.7335 yes 2_556
H(16C) H(18B) 2.7568 yes 1_455
H(16C) H(18C) 3.3825 yes 1_455
H(17A) F(3) 3.5233 yes .
H(17A) C(7) 3.3928 yes 2_656
H(17A) H(7A) 2.9240 yes 2_656
H(17A) H(7C) 2.9713 yes 2_656
H(17A) H(8B) 3.4814 yes 2_656
H(17B) F(2) 2.7489 yes 4_555
H(17B) C(3) 3.2885 yes 2_556
H(17B) C(4) 3.3969 yes 2_556
H(17B) C(7) 3.5324 yes 2_656
H(17B) H(3) 3.1499 yes 2_556
H(17B) H(4) 3.3471 yes 2_556
H(17B) H(7A) 2.9508 yes 2_656
H(17B) H(7C) 3.2697 yes 2_656
H(17C) F(3) 2.6182 yes .
H(17C) F(4) 3.4179 yes .
H(17C) H(7A) 3.5360 yes 2_656
H(17C) H(8C) 3.4027 yes 2_556
H(18A) F(2) 3.4451 yes 4_555
H(18A) F(5) 3.1614 yes 4_655
H(18A) F(6) 3.0767 yes 4_655
H(18A) C(20) 3.4567 yes 4_555
H(18A) H(14B) 3.4748 yes 3_657
H(18A) H(20A) 3.5274 yes 4_555
H(18A) H(20B) 3.3497 yes 4_555
H(18A) H(20C) 2.9523 yes 4_555
H(18B) F(6) 2.7311 yes 4_655
H(18B) C(16) 3.5484 yes 1_655
H(18B) H(7C) 3.3417 yes 2_656
H(18B) H(16A) 3.5059 yes 1_655
H(18B) H(16C) 2.7568 yes 1_655
H(18C) F(1) 3.5330 yes 4_655
H(18C) F(6) 3.3593 yes 4_655
H(18C) C(14) 3.5230 yes 3_657
H(18C) C(15) 3.4475 yes 1_655
H(18C) H(14A) 3.0593 yes 3_657
H(18C) H(14B) 3.4376 yes 3_657
H(18C) H(14C) 3.5111 yes 3_657
H(18C) H(15A) 2.5727 yes 1_655
H(18C) H(15C) 3.5717 yes 1_655
H(18C) H(16C) 3.3825 yes 1_655
H(20A) F(6) 3.4203 yes 1_655
H(20A) C(7) 3.2627 yes 3_656
H(20A) H(2) 3.5339 yes 1_655
H(20A) H(2) 3.5485 yes 3_556
H(20A) H(3) 2.9261 yes 3_556
H(20A) H(7B) 2.9340 yes 3_656
H(20A) H(7C) 2.7830 yes 3_656
H(20A) H(18A) 3.5274 yes 4_554
H(20B) F(4) 3.0552 yes 1_655
H(20B) F(5) 2.6632 yes 1_655
H(20B) F(6) 3.2693 yes 1_655
H(20B) C(16) 3.3805 yes 1_655
H(20B) H(1) 3.4042 yes 1_655
H(20B) H(8B) 3.5481 yes 2_656
H(20B) H(16A) 2.9924 yes 1_655
H(20B) H(16B) 2.9741 yes 1_655
H(20B) H(18A) 3.3497 yes 4_554
H(20C) P(1) 3.5799 yes .
H(20C) F(2) 2.5629 yes .
H(20C) F(3) 2.9879 yes .
H(20C) F(4) 3.4736 yes .
H(20C) H(3) 2.9296 yes 3_556
H(20C) H(18A) 2.9523 yes 4_554
H(1A) H(15C) 3.1446 yes 1_655
H(1A) H(16A) 3.4007 yes 1_655

loop_
_geom_hbond_atom_site_label_D
_geom_hbond_atom_site_label_H
_geom_hbond_atom_site_label_A
_geom_hbond_distance_DA
_geom_hbond_distance_DH
_geom_hbond_distance_HA
_geom_hbond_angle_DHA
_geom_hbond_publ_flag
O(1) H(1A) O(3) 2.435(8) 0.830 1.607 174.4(4) no

loop_
_geom_torsion_atom_site_label_1
_geom_torsion_atom_site_label_2
_geom_torsion_atom_site_label_3
_geom_torsion_atom_site_label_4
_geom_torsion
_geom_torsion_publ_flag
O(1) Ir(1) O(2) C(19) -12.3(4) no
O(2) Ir(1) O(1) C(6) -109.8(3) no
O(1) Ir(1) N(1) C(5) 12.1(3) no
N(1) Ir(1) O(1) C(6) -22.0(3) no
O(1) Ir(1) C(9) C(10) -137.4(2) no
O(1) Ir(1) C(9) C(13) 103.8(3) no
O(1) Ir(1) C(9) C(14) -12.0(6) no
C(9) Ir(1) O(1) C(6) 99.6(3) no
O(1) Ir(1) C(10) C(9) 54.2(3) no
O(1) Ir(1) C(10) C(15) -68.1(5) no
C(10) Ir(1) O(1) C(6) 69.6(4) no
O(1) Ir(1) C(12) C(11) -153.0(2) no
O(1) Ir(1) C(12) C(13) -33.4(5) no
O(1) Ir(1) C(12) C(17) 87.7(5) no
O(1) Ir(1) C(13) C(9) -85.0(3) no
O(1) Ir(1) C(13) C(12) 158.5(2) no
O(1) Ir(1) C(13) C(18) 35.6(6) no
C(13) Ir(1) O(1) C(6) 139.6(3) no
O(2) Ir(1) N(1) C(1) -84.1(4) no
O(2) Ir(1) N(1) C(5) 98.8(4) no
N(1) Ir(1) O(2) C(19) -88.8(4) no
O(2) Ir(1) C(9) C(10) 124.9(4) no
O(2) Ir(1) C(9) C(13) 6.1(6) no
O(2) Ir(1) C(9) C(14) -109.7(6) no
C(9) Ir(1) O(2) C(19) 88.7(6) no
O(2) Ir(1) C(10) C(9) -127.0(4) no
O(2) Ir(1) C(10) C(11) -7.7(5) no
O(2) Ir(1) C(10) C(15) 110.8(5) no
O(2) Ir(1) C(11) C(12) -67.9(3) no
O(2) Ir(1) C(11) C(16) 54.4(6) no
O(2) Ir(1) C(12) C(11) 119.7(3) no
O(2) Ir(1) C(12) C(13) -120.8(3) no
O(2) Ir(1) C(12) C(17) 0.3(5) no
C(12) Ir(1) O(2) C(19) 127.7(4) no
O(2) Ir(1) C(13) C(12) 66.7(3) no
O(2) Ir(1) C(13) C(18) -56.1(6) no
C(13) Ir(1) O(2) C(19) 92.9(5) no
N(1) Ir(1) C(9) C(10) -58.0(4) no
N(1) Ir(1) C(9) C(14) 67.3(6) no
C(9) Ir(1) N(1) C(1) 97.4(4) no
C(9) Ir(1) N(1) C(5) -79.8(4) no
N(1) Ir(1) C(10) C(9) 133.7(3) no
N(1) Ir(1) C(10) C(11) -107.0(2) no
N(1) Ir(1) C(10) C(15) 11.5(5) no
C(10) Ir(1) N(1) C(1) 65.8(4) no
C(10) Ir(1) N(1) C(5) -111.3(4) no
N(1) Ir(1) C(11) C(10) 82.5(3) no
N(1) Ir(1) C(11) C(16) -39.0(6) no
C(11) Ir(1) N(1) C(1) 26.5(5) no
C(11) Ir(1) N(1) C(5) -150.7(3) no
N(1) Ir(1) C(12) C(11) 31.0(5) no
N(1) Ir(1) C(12) C(13) 150.6(3) no
N(1) Ir(1) C(12) C(17) -88.4(7) no
C(12) Ir(1) N(1) C(1) 6.6(7) no
C(9) Ir(1) C(10) C(11) 119.3(5) no
C(9) Ir(1) C(10) C(15) -122.2(7) no
C(10) Ir(1) C(9) C(13) -118.8(5) no
C(10) Ir(1) C(9) C(14) 125.4(7) no
C(9) Ir(1) C(11) C(10) -36.0(2) no
C(9) Ir(1) C(11) C(12) 80.3(3) no
C(9) Ir(1) C(11) C(16) -157.4(6) no
C(11) Ir(1) C(9) C(10) 37.5(3) no
C(11) Ir(1) C(9) C(13) -81.3(3) no
C(9) Ir(1) C(12) C(11) -80.4(3) no
C(9) Ir(1) C(12) C(13) 39.1(3) no
C(12) Ir(1) C(9) C(10) 80.9(3) no
C(12) Ir(1) C(9) C(13) -37.9(3) no
C(12) Ir(1) C(9) C(14) -153.8(6) no
C(9) Ir(1) C(13) C(12) -116.5(5) no
C(9) Ir(1) C(13) C(18) 120.6(7) no
C(13) Ir(1) C(9) C(10) 118.8(5) no
C(13) Ir(1) C(9) C(14) -115.9(7) no
C(10) Ir(1) C(11) C(10) -0(5409423) no
C(10) Ir(1) C(11) C(12) 116.3(4) no
C(10) Ir(1) C(11) C(16) -121.4(7) no
C(11) Ir(1) C(10) C(9) -119.3(5) no
C(11) Ir(1) C(10) C(15) 118.5(6) no
C(10) Ir(1) C(12) C(11) -38.7(2) no
C(10) Ir(1) C(12) C(13) 80.8(3) no
C(10) Ir(1) C(12) C(17) -158.1(6) no
C(12) Ir(1) C(10) C(9) -80.7(3) no
C(12) Ir(1) C(10) C(11) 38.6(2) no
C(12) Ir(1) C(10) C(15) 157.1(5) no
C(10) Ir(1) C(13) C(9) 36.1(3) no
C(10) Ir(1) C(13) C(12) -80.4(3) no
C(10) Ir(1) C(13) C(18) 156.8(6) no
C(13) Ir(1) C(10) C(9) -38.1(3) no
C(13) Ir(1) C(10) C(11) 81.2(3) no
C(11) Ir(1) C(12) C(13) 119.5(5) no
C(11) Ir(1) C(12) C(17) -119.4(7) no
C(12) Ir(1) C(11) C(10) -116.3(4) no
C(12) Ir(1) C(11) C(16) 122.3(7) no
C(11) Ir(1) C(13) C(9) 79.5(3) no
C(11) Ir(1) C(13) C(12) -37.0(3) no
C(11) Ir(1) C(13) C(18) -159.9(6) no
C(13) Ir(1) C(11) C(10) -79.8(3) no
C(13) Ir(1) C(11) C(12) 36.5(3) no
C(13) Ir(1) C(11) C(16) 158.7(6) no
C(12) Ir(1) C(13) C(9) 116.5(5) no
C(12) Ir(1) C(13) C(18) -122.9(8) no
C(13) Ir(1) C(12) C(11) -119.5(5) no
C(13) Ir(1) C(12) C(17) 121.1(8) no
Ir(1) O(1) C(6) C(5) 27.2(6) no
Ir(1) O(1) C(6) C(7) 147.3(3) no
Ir(1) O(1) C(6) C(8) -92.2(5) no
Ir(1) O(2) C(19) O(3) 6.7(10) no
Ir(1) N(1) C(5) C(6) -0.8(7) no
C(1) N(1) C(5) C(4) -1.3(9) no
C(5) N(1) C(1) C(2) 1.7(10) no
N(1) C(1) C(2) C(3) -1.0(11) no
C(1) C(2) C(3) C(4) -0.2(12) no
C(2) C(3) C(4) C(5) 0.5(12) no
C(3) C(4) C(5) N(1) 0.2(11) no
N(1) C(5) C(6) O(1) -17.1(9) no
N(1) C(5) C(6) C(7) -135.3(6) no
N(1) C(5) C(6) C(8) 101.4(6) no
C(4) C(5) C(6) C(7) 48.1(9) no
C(4) C(5) C(6) C(8) -75.1(9) no
Ir(1) C(9) C(10) C(11) -59.3(4) no
Ir(1) C(9) C(10) C(15) 122.7(6) no
Ir(1) C(9) C(13) C(12) 62.6(4) no
Ir(1) C(9) C(13) C(18) -124.7(6) no
C(10) C(9) C(13) Ir(1) -60.6(5) no
C(10) C(9) C(13) C(12) 2.0(7) no
C(13) C(9) C(10) Ir(1) 59.3(5) no
C(13) C(9) C(10) C(11) -0.1(7) no
C(14) C(9) C(10) Ir(1) -125.3(8) no
C(14) C(9) C(10) C(15) -2.6(12) no
C(14) C(9) C(13) Ir(1) 123.7(7) no
C(14) C(9) C(13) C(18) -1.0(11) no
Ir(1) C(10) C(11) C(12) -62.6(4) no
Ir(1) C(10) C(11) C(16) 127.1(6) no
C(9) C(10) C(11) Ir(1) 60.8(5) no
C(9) C(10) C(11) C(12) -1.9(7) no
C(15) C(10) C(11) Ir(1) -121.2(7) no
C(15) C(10) C(11) C(16) 5.8(10) no
Ir(1) C(11) C(12) C(13) -59.9(4) no
Ir(1) C(11) C(12) C(17) 120.3(6) no
C(10) C(11) C(12) Ir(1) 63.0(5) no
C(10) C(11) C(12) C(13) 3.1(7) no
C(16) C(11) C(12) Ir(1) -126.8(7) no
C(16) C(11) C(12) C(17) -6.5(11) no
Ir(1) C(12) C(13) C(9) -62.8(4) no
Ir(1) C(12) C(13) C(18) 124.7(7) no
C(11) C(12) C(13) Ir(1) 59.6(5) no
C(11) C(12) C(13) C(9) -3.2(7) no
C(17) C(12) C(13) Ir(1) -120.6(8) no
C(17) C(12) C(13) C(18) 4.1(12) no
